data_7053087
loop_
_publ_author_name
'Bartelmess, Juergen'
'Weare, Walter W.'
'Latortue, Narah'
'Duong, Christina'
'Jones, Daniel S.'

_publ_section_title
;
 meso-Pyridyl BODIPYs with tunable chemical, optical and electrochemical
 properties
;
_journal_issue 9
_journal_name_full 'New Journal of Chemistry'
_journal_page_first 2663
_journal_paper_doi 10.1039/c3nj00426k
_journal_volume 37
_journal_year 2013
_chemical_compound_source 'synthesis as described'
_chemical_formula_moiety 'C18 H17 B1 Cl1 F2 N3'
_chemical_formula_sum 'C18 H17 B Cl F2 N3'
_chemical_formula_weight 359.61
_chemical_name_systematic
;
?
;
_space_group_IT_number 14
_symmetry_cell_setting monoclinic
_symmetry_Int_Tables_number 14
_symmetry_space_group_name_Hall '-P 2yn'
_symmetry_space_group_name_H-M 'P 1 21/n 1'
_atom_sites_solution_hydrogens geom
_atom_sites_solution_primary direct
_atom_sites_solution_secondary difmap
_audit_creation_date 2013-03-15T14:30:49-00:00
_audit_creation_method 'WinGX routine CIF_UPDATE'
_cell_angle_alpha 90
_cell_angle_beta 109.642(2)
_cell_angle_gamma 90
_cell_formula_units_Z 4
_cell_length_a 7.36780(10)
_cell_length_b 22.1323(3)
_cell_length_c 10.9276(2)
_cell_measurement_reflns_used 16363
_cell_measurement_temperature 100(1)
_cell_measurement_theta_max 67.0168
_cell_measurement_theta_min 3.9908
_cell_measurement_wavelength 1.54182
_cell_volume 1678.24(5)
_computing_cell_refinement
;
CrysAlisPro, Agilent Technologies,
Version 1.171.36.20 (release 27-06-2012 CrysAlis171 .NET)
(compiled Jul 11 2012,15:38:31)
;
_computing_data_collection
;
CrysAlisPro, Agilent Technologies,
Version 1.171.36.20 (release 27-06-2012 CrysAlis171 .NET)
(compiled Jul 11 2012,15:38:31)
;
_computing_data_reduction
;
CrysAlisPro, Agilent Technologies,
Version 1.171.36.20 (release 27-06-2012 CrysAlis171 .NET)
(compiled Jul 11 2012,15:38:31)
;
_computing_molecular_graphics 'Ortep-3 for Windows (Farrugia, 1997)'
_computing_publication_material 'WinGX publication routines (Farrugia, 1999)'
_computing_structure_refinement 'SHELXL-97 (Sheldrick, 2008)'
_diffrn_ambient_temperature 100(1)
_diffrn_detector_area_resol_mean 10.4419
_diffrn_measured_fraction_theta_full 0.999
_diffrn_measured_fraction_theta_max 0.999
_diffrn_measurement_device_type 'Xcalibur, Atlas, Gemini ultra'
_diffrn_measurement_method '\w scans'
_diffrn_orient_matrix_UB_11 -0.1333423
_diffrn_orient_matrix_UB_12 -0.0053369
_diffrn_orient_matrix_UB_13 0.0533517
_diffrn_orient_matrix_UB_21 0.0300036
_diffrn_orient_matrix_UB_22 -0.0740357
_diffrn_orient_matrix_UB_23 0.0019902
_diffrn_orient_matrix_UB_31 0.1582376
_diffrn_orient_matrix_UB_32 0.0096262
_diffrn_orient_matrix_UB_33 0.0446629
_diffrn_radiation_monochromator graphite
_diffrn_radiation_probe x-ray
_diffrn_radiation_type CuK\a
_diffrn_radiation_wavelength 1.54184
_diffrn_reflns_av_R_equivalents 0.0383
_diffrn_reflns_av_unetI/netI 0.0136
_diffrn_reflns_limit_h_max 8
_diffrn_reflns_limit_h_min -8
_diffrn_reflns_limit_k_max 26
_diffrn_reflns_limit_k_min -26
_diffrn_reflns_limit_l_max 13
_diffrn_reflns_limit_l_min -13
_diffrn_reflns_number 34862
_diffrn_reflns_theta_full 67.1
_diffrn_reflns_theta_max 67.1
_diffrn_reflns_theta_min 3.99
_exptl_absorpt_coefficient_mu 2.247
_exptl_absorpt_correction_T_max 1
_exptl_absorpt_correction_T_min 0.77434
_exptl_absorpt_correction_type multi-scan
_exptl_absorpt_process_details
;
CrysAlisPro, Agilent Technologies,
Version 1.171.36.20 (release 27-06-2012 CrysAlis171 .NET)
(compiled Jul 11 2012,15:38:31)
Empirical absorption correction using spherical harmonics,
implemented in SCALE3 ABSPACK scaling algorithm.
;
_exptl_crystal_colour colourless
_exptl_crystal_density_diffrn 1.423
_exptl_crystal_density_method 'not measured'
_exptl_crystal_description prism
_exptl_crystal_F_000 744
_exptl_crystal_size_max 0.35
_exptl_crystal_size_mid 0.17
_exptl_crystal_size_min 0.04
_refine_diff_density_max 0.614
_refine_diff_density_min -0.34
_refine_diff_density_rms 0.045
_refine_ls_extinction_method none
_refine_ls_goodness_of_fit_ref 1.085
_refine_ls_hydrogen_treatment constr
_refine_ls_matrix_type full
_refine_ls_number_parameters 230
_refine_ls_number_reflns 2981
_refine_ls_number_restraints 0
_refine_ls_restrained_S_all 1.085
_refine_ls_R_factor_all 0.0372
_refine_ls_R_factor_gt 0.0352
_refine_ls_shift/su_max 0.001
_refine_ls_shift/su_mean 0
_refine_ls_structure_factor_coef Fsqd
_refine_ls_weighting_details 'calc w=1/[\s^2^(Fo^2^)+(0.0453P)^2^+1.0755P] where P=(Fo^2^+2Fc^2^)/3'
_refine_ls_weighting_scheme calc
_refine_ls_wR_factor_gt 0.0918
_refine_ls_wR_factor_ref 0.0933
_reflns_number_gt 2808
_reflns_number_total 2981
_reflns_threshold_expression >2\s(I)
_cod_data_source_file c3nj00426k.txt
_cod_data_source_block nl_jb430cl_x2_cu1
_cod_original_cell_volume 1678.24(4)
_cod_database_code 7053087

loop_
_symmetry_equiv_pos_as_xyz
'x, y, z'
'-x+1/2, y+1/2, -z+1/2'
'-x, -y, -z'
'x-1/2, -y-1/2, z-1/2'

loop_
_atom_site_label
_atom_site_type_symbol
_atom_site_fract_x
_atom_site_fract_y
_atom_site_fract_z
_atom_site_U_iso_or_equiv
_atom_site_adp_type
_atom_site_occupancy
_atom_site_symmetry_multiplicity
_atom_site_calc_flag
_atom_site_refinement_flags
Cl Cl 0.17942(6) 0.050541(18) 0.61104(4) 0.02791(14) Uani 1 1 d .
F2 F -0.24731(17) 0.03120(5) 0.10972(10) 0.0361(3) Uani 1 1 d .
F1 F -0.42393(16) 0.11682(5) 0.04517(10) 0.0370(3) Uani 1 1 d .
N3 N -0.3441(2) 0.08601(6) 0.26835(13) 0.0207(3) Uani 1 1 d .
N2 N -0.0947(2) 0.12662(6) 0.18440(13) 0.0217(3) Uani 1 1 d .
C3 C 0.0424(2) 0.16395(8) 0.54174(15) 0.0208(3) Uani 1 1 d .
N1 N 0.2498(2) 0.20833(7) 0.79030(14) 0.0277(3) Uani 1 1 d .
C7 C 0.0042(2) 0.15022(7) 0.30802(15) 0.0210(3) Uani 1 1 d .
C13 C -0.2395(2) 0.10951(7) 0.39114(15) 0.0210(3) Uani 1 1 d .
C10 C 0.1636(3) 0.17677(8) 0.17368(17) 0.0276(4) Uani 1 1 d .
H10 H 0.2527 0.1933 0.1398 0.033 Uiso 1 1 calc R
C16 C -0.5070(3) 0.06487(8) 0.40311(16) 0.0245(4) Uani 1 1 d .
H16 H -0.603 0.0503 0.4329 0.029 Uiso 1 1 calc R
C2 C 0.1598(2) 0.12685(8) 0.63851(16) 0.0228(4) Uani 1 1 d .
C1 C 0.2610(3) 0.15038(8) 0.76056(16) 0.0268(4) Uani 1 1 d .
H1 H 0.3393 0.1247 0.8237 0.032 Uiso 1 1 calc R
C11 C 0.0026(3) 0.14230(8) 0.10455(16) 0.0245(4) Uani 1 1 d .
C14 C -0.3443(2) 0.09573(8) 0.47644(16) 0.0231(4) Uani 1 1 d .
C17 C -0.5038(2) 0.05917(7) 0.27601(16) 0.0230(4) Uani 1 1 d .
C6 C -0.0676(2) 0.14045(7) 0.40952(15) 0.0200(3) Uani 1 1 d .
C5 C 0.1369(3) 0.24419(8) 0.69739(16) 0.0257(4) Uani 1 1 d .
H5 H 0.128 0.2847 0.7172 0.031 Uiso 1 1 calc R
C8 C 0.1684(3) 0.18216(8) 0.30092(16) 0.0243(4) Uani 1 1 d .
C9 C 0.3180(3) 0.21629(9) 0.40578(17) 0.0299(4) Uani 1 1 d .
H9A H 0.4219 0.2273 0.3759 0.045 Uiso 1 1 calc R
H9B H 0.3663 0.1913 0.4816 0.045 Uiso 1 1 calc R
H9C H 0.2614 0.2521 0.427 0.045 Uiso 1 1 calc R
C4 C 0.0322(2) 0.22455(8) 0.57330(16) 0.0233(4) Uani 1 1 d .
H4 H -0.0439 0.2514 0.5119 0.028 Uiso 1 1 calc R
C15 C -0.2947(3) 0.11057(9) 0.61807(16) 0.0287(4) Uani 1 1 d .
H15A H -0.4005 0.0997 0.6462 0.043 Uiso 1 1 calc R
H15B H -0.2699 0.1531 0.6309 0.043 Uiso 1 1 calc R
H15C H -0.182 0.0884 0.6676 0.043 Uiso 1 1 calc R
C18 C -0.6442(3) 0.02684(8) 0.16521(17) 0.0287(4) Uani 1 1 d .
H18A H -0.6688 0.0503 0.0874 0.043 Uiso 1 1 calc R
H18B H -0.7624 0.021 0.1825 0.043 Uiso 1 1 calc R
H18C H -0.5921 -0.0117 0.154 0.043 Uiso 1 1 calc R
B B -0.2809(3) 0.08867(9) 0.14666(18) 0.0244(4) Uani 1 1 d .
C12 C -0.0574(3) 0.12253(9) -0.03399(16) 0.0303(4) Uani 1 1 d .
H12A H -0.037 0.0798 -0.0376 0.045 Uiso 1 1 calc R
H12B H 0.0177 0.1436 -0.0772 0.045 Uiso 1 1 calc R
H12C H -0.1915 0.1315 -0.0762 0.045 Uiso 1 1 calc R

loop_
_atom_site_aniso_label
_atom_site_aniso_U_11
_atom_site_aniso_U_22
_atom_site_aniso_U_33
_atom_site_aniso_U_23
_atom_site_aniso_U_13
_atom_site_aniso_U_12
Cl 0.0353(3) 0.0238(2) 0.0248(2) 0.00268(15) 0.01045(18) 0.00521(16)
F2 0.0569(7) 0.0303(6) 0.0292(6) -0.0133(4) 0.0251(5) -0.0126(5)
F1 0.0336(6) 0.0537(7) 0.0171(5) 0.0088(5) -0.0001(4) -0.0095(5)
N3 0.0254(7) 0.0212(7) 0.0136(6) -0.0013(5) 0.0039(6) -0.0011(6)
N2 0.0287(8) 0.0232(7) 0.0127(6) -0.0013(5) 0.0064(6) -0.0005(6)
C3 0.0220(8) 0.0273(9) 0.0138(8) -0.0005(6) 0.0071(7) -0.0017(7)
N1 0.0293(8) 0.0342(8) 0.0185(7) -0.0033(6) 0.0064(6) -0.0021(6)
C7 0.0261(8) 0.0213(8) 0.0139(8) -0.0009(6) 0.0045(7) -0.0004(7)
C13 0.0273(9) 0.0218(8) 0.0130(8) -0.0007(6) 0.0056(7) 0.0007(7)
C10 0.0335(10) 0.0305(9) 0.0224(9) -0.0001(7) 0.0139(8) -0.0050(8)
C16 0.0260(9) 0.0284(9) 0.0209(8) -0.0006(7) 0.0103(7) -0.0015(7)
C2 0.0249(9) 0.0266(9) 0.0189(8) 0.0003(7) 0.0100(7) 0.0004(7)
C1 0.0257(9) 0.0373(10) 0.0170(8) 0.0043(7) 0.0066(7) 0.0023(7)
C11 0.0324(9) 0.0261(8) 0.0164(8) 0.0006(6) 0.0099(7) 0.0005(7)
C14 0.0272(9) 0.0249(8) 0.0177(8) 0.0006(6) 0.0080(7) 0.0021(7)
C17 0.0247(9) 0.0221(8) 0.0210(8) 0.0005(6) 0.0059(7) 0.0005(7)
C6 0.0253(8) 0.0192(8) 0.0144(8) -0.0007(6) 0.0051(7) 0.0018(6)
C5 0.0308(9) 0.0279(9) 0.0190(8) -0.0037(7) 0.0092(7) -0.0026(7)
C8 0.0285(9) 0.0254(8) 0.0192(8) -0.0007(7) 0.0082(7) -0.0017(7)
C9 0.0310(10) 0.0362(10) 0.0248(9) -0.0059(8) 0.0122(8) -0.0095(8)
C4 0.0253(8) 0.0271(9) 0.0175(8) -0.0014(7) 0.0072(7) -0.0008(7)
C15 0.0291(9) 0.0419(11) 0.0171(9) -0.0033(7) 0.0103(7) -0.0034(8)
C18 0.0296(9) 0.0312(9) 0.0232(9) -0.0048(7) 0.0059(7) -0.0048(7)
B 0.0317(10) 0.0274(10) 0.0135(9) -0.0018(7) 0.0068(8) -0.0055(8)
C12 0.0409(11) 0.0352(10) 0.0169(9) -0.0014(7) 0.0125(8) -0.0044(8)

loop_
_atom_type_symbol
_atom_type_description
_atom_type_scat_dispersion_real
_atom_type_scat_dispersion_imag
_atom_type_scat_source
C C 0.0181 0.0091 'International Tables Vol C Tables 4.2.6.8 and 6.1.1.4'
H H 0 0 'International Tables Vol C Tables 4.2.6.8 and 6.1.1.4'
B B 0.009 0.0039 'International Tables Vol C Tables 4.2.6.8 and 6.1.1.4'
N N 0.0311 0.018 'International Tables Vol C Tables 4.2.6.8 and 6.1.1.4'
F F 0.0727 0.0534 'International Tables Vol C Tables 4.2.6.8 and 6.1.1.4'
Cl Cl 0.3639 0.7018 'International Tables Vol C Tables 4.2.6.8 and 6.1.1.4'

loop_
_geom_angle_atom_site_label_1
_geom_angle_atom_site_label_2
_geom_angle_atom_site_label_3
_geom_angle
C17 N3 C13 108.35(13)
C17 N3 B 126.23(14)
C13 N3 B 125.38(14)
C11 N2 C7 108.11(14)
C11 N2 B 125.89(14)
C7 N2 B 126.00(14)
C2 C3 C4 116.92(15)
C2 C3 C6 121.88(15)
C4 C3 C6 121.20(15)
C1 N1 C5 117.40(15)
C6 C7 N2 119.63(15)
C6 C7 C8 132.44(15)
N2 C7 C8 107.92(14)
C6 C13 N3 120.02(14)
C6 C13 C14 132.45(15)
N3 C13 C14 107.53(14)
C8 C10 C11 108.66(15)
C8 C10 H10 125.7
C11 C10 H10 125.7
C14 C16 C17 108.61(15)
C14 C16 H16 125.7
C17 C16 H16 125.7
C3 C2 C1 120.32(16)
C3 C2 Cl 120.83(13)
C1 C2 Cl 118.84(13)
N1 C1 C2 122.46(16)
N1 C1 H1 118.8
C2 C1 H1 118.8
N2 C11 C10 109.26(15)
N2 C11 C12 122.71(16)
C10 C11 C12 128.00(16)
C16 C14 C13 106.35(14)
C16 C14 C15 124.76(16)
C13 C14 C15 128.89(16)
N3 C17 C16 109.16(15)
N3 C17 C18 123.09(15)
C16 C17 C18 127.70(16)
C13 C6 C7 122.01(15)
C13 C6 C3 118.83(14)
C7 C6 C3 119.16(15)
N1 C5 C4 123.85(16)
N1 C5 H5 118.1
C4 C5 H5 118.1
C10 C8 C7 106.05(15)
C10 C8 C9 125.10(16)
C7 C8 C9 128.85(15)
C8 C9 H9A 109.5
C8 C9 H9B 109.5
H9A C9 H9B 109.5
C8 C9 H9C 109.5
H9A C9 H9C 109.5
H9B C9 H9C 109.5
C5 C4 C3 119.05(16)
C5 C4 H4 120.5
C3 C4 H4 120.5
C14 C15 H15A 109.5
C14 C15 H15B 109.5
H15A C15 H15B 109.5
C14 C15 H15C 109.5
H15A C15 H15C 109.5
H15B C15 H15C 109.5
C17 C18 H18A 109.5
C17 C18 H18B 109.5
H18A C18 H18B 109.5
C17 C18 H18C 109.5
H18A C18 H18C 109.5
H18B C18 H18C 109.5
F2 B F1 109.92(14)
F2 B N2 110.40(15)
F1 B N2 109.64(14)
F2 B N3 110.52(14)
F1 B N3 109.55(15)
N2 B N3 106.75(13)
C11 C12 H12A 109.5
C11 C12 H12B 109.5
H12A C12 H12B 109.5
C11 C12 H12C 109.5
H12A C12 H12C 109.5
H12B C12 H12C 109.5

loop_
_geom_bond_atom_site_label_1
_geom_bond_atom_site_label_2
_geom_bond_distance
Cl C2 1.7300(17)
F2 B 1.382(2)
F1 B 1.394(2)
N3 C17 1.345(2)
N3 C13 1.403(2)
N3 B 1.551(2)
N2 C11 1.347(2)
N2 C7 1.402(2)
N2 B 1.542(2)
C3 C2 1.388(2)
C3 C4 1.393(2)
C3 C6 1.493(2)
N1 C1 1.333(2)
N1 C5 1.336(2)
C7 C6 1.397(2)
C7 C8 1.426(2)
C13 C6 1.394(2)
C13 C14 1.429(2)
C10 C8 1.384(2)
C10 C11 1.399(3)
C10 H10 0.93
C16 C14 1.378(2)
C16 C17 1.403(2)
C16 H16 0.93
C2 C1 1.392(2)
C1 H1 0.93
C11 C12 1.493(2)
C14 C15 1.502(2)
C17 C18 1.485(2)
C5 C4 1.385(2)
C5 H5 0.93
C8 C9 1.500(2)
C9 H9A 0.96
C9 H9B 0.96
C9 H9C 0.96
C4 H4 0.93
C15 H15A 0.96
C15 H15B 0.96
C15 H15C 0.96
C18 H18A 0.96
C18 H18B 0.96
C18 H18C 0.96
C12 H12A 0.96
C12 H12B 0.96
C12 H12C 0.96

loop_
_geom_torsion_atom_site_label_1
_geom_torsion_atom_site_label_2
_geom_torsion_atom_site_label_3
_geom_torsion_atom_site_label_4
_geom_torsion
C11 N2 C7 C6 179.81(15)
B N2 C7 C6 -0.8(2)
C11 N2 C7 C8 0.53(18)
B N2 C7 C8 179.87(15)
C17 N3 C13 C6 -179.28(15)
B N3 C13 C6 2.9(2)
C17 N3 C13 C14 -0.10(18)
B N3 C13 C14 -177.94(15)
C4 C3 C2 C1 0.0(2)
C6 C3 C2 C1 179.72(16)
C4 C3 C2 Cl 178.67(12)
C6 C3 C2 Cl -1.6(2)
C5 N1 C1 C2 -0.3(3)
C3 C2 C1 N1 0.4(3)
Cl C2 C1 N1 -178.37(14)
C7 N2 C11 C10 -0.78(19)
B N2 C11 C10 179.88(16)
C7 N2 C11 C12 177.40(16)
B N2 C11 C12 -1.9(3)
C8 C10 C11 N2 0.7(2)
C8 C10 C11 C12 -177.32(18)
C17 C16 C14 C13 0.34(19)
C17 C16 C14 C15 -179.61(16)
C6 C13 C14 C16 178.89(18)
N3 C13 C14 C16 -0.15(18)
C6 C13 C14 C15 -1.2(3)
N3 C13 C14 C15 179.80(17)
C13 N3 C17 C16 0.31(19)
B N3 C17 C16 178.13(15)
C13 N3 C17 C18 -177.10(15)
B N3 C17 C18 0.7(3)
C14 C16 C17 N3 -0.4(2)
C14 C16 C17 C18 176.84(17)
N3 C13 C6 C7 1.3(2)
C14 C13 C6 C7 -177.63(17)
N3 C13 C6 C3 -178.88(14)
C14 C13 C6 C3 2.2(3)
N2 C7 C6 C13 -2.3(2)
C8 C7 C6 C13 176.78(17)
N2 C7 C6 C3 177.90(14)
C8 C7 C6 C3 -3.0(3)
C2 C3 C6 C13 79.8(2)
C4 C3 C6 C13 -100.49(19)
C2 C3 C6 C7 -100.42(19)
C4 C3 C6 C7 79.3(2)
C1 N1 C5 C4 -0.1(3)
C11 C10 C8 C7 -0.4(2)
C11 C10 C8 C9 -179.40(17)
C6 C7 C8 C10 -179.23(18)
N2 C7 C8 C10 -0.08(19)
C6 C7 C8 C9 -0.3(3)
N2 C7 C8 C9 178.88(17)
N1 C5 C4 C3 0.4(3)
C2 C3 C4 C5 -0.3(2)
C6 C3 C4 C5 179.94(15)
C11 N2 B F2 63.1(2)
C7 N2 B F2 -116.08(17)
C11 N2 B F1 -58.1(2)
C7 N2 B F1 122.67(17)
C11 N2 B N3 -176.69(15)
C7 N2 B N3 4.1(2)
C17 N3 B F2 -62.5(2)
C13 N3 B F2 115.00(17)
C17 N3 B F1 58.8(2)
C13 N3 B F1 -123.73(16)
C17 N3 B N2 177.44(15)
C13 N3 B N2 -5.1(2)
